data_2221470
loop_
_publ_author_name
'Wang, Hong-Yong'
'Xie, Min-Hao'
'Luo, Shi-Neng'
'He, Yong-Jun'
'Zou, Pei'

_publ_section_title
;
 4-(4-Ethoxybenzyl)-1,3-oxazolidin-2-one
;
_journal_coeditor_code PV2144
_journal_issue 4
_journal_name_full 'Acta Crystallographica Section E'
_journal_page_first o805
_journal_paper_doi 10.1107/S160053680900957X
_journal_volume 65
_journal_year 2009
_chemical_formula_iupac 'C12 H15 N O3'
_chemical_formula_moiety 'C12 H15 N O3'
_chemical_formula_sum 'C12 H15 N O3'
_chemical_formula_weight 221.25
_chemical_name_systematic
;
4-(4-Ethoxybenzyl)-1,3-oxazolidin-2-one
;
_space_group_IT_number 19
_symmetry_cell_setting orthorhombic
_symmetry_space_group_name_Hall 'P 2ac 2ab'
_symmetry_space_group_name_H-M 'P 21 21 21'
_atom_sites_solution_hydrogens geom
_atom_sites_solution_primary direct
_atom_sites_solution_secondary difmap
_audit_creation_method SHELXL-97
_cell_angle_alpha 90.00
_cell_angle_beta 90.00
_cell_angle_gamma 90.00
_cell_formula_units_Z 4
_cell_length_a 5.7960(12)
_cell_length_b 9.924(2)
_cell_length_c 20.209(4)
_cell_measurement_reflns_used 25
_cell_measurement_temperature 293(2)
_cell_measurement_theta_max 12
_cell_measurement_theta_min 9
_cell_volume 1162.4(4)
_computing_cell_refinement 'CAD-4 Software (Enraf--Nonius, 1989)'
_computing_data_collection 'CAD-4 Software (Enraf--Nonius, 1989)'
_computing_data_reduction 'XCAD4 (Harms & Wocadlo, 1995)'
_computing_molecular_graphics 'SHELXTL (Sheldrick, 2008)'
_computing_publication_material 'SHELXL97 (Sheldrick, 2008)'
_computing_structure_refinement 'SHELXL97 (Sheldrick, 2008)'
_computing_structure_solution 'SHELXS97 (Sheldrick, 2008)'
_diffrn_ambient_temperature 293(2)
_diffrn_measured_fraction_theta_full 0.998
_diffrn_measured_fraction_theta_max 0.998
_diffrn_measurement_device_type 'Enraf--Nonius CAD-4'
_diffrn_measurement_method \w/2\q
_diffrn_radiation_monochromator graphite
_diffrn_radiation_source 'fine-focus sealed tube'
_diffrn_radiation_type MoK\a
_diffrn_radiation_wavelength 0.71073
_diffrn_reflns_av_R_equivalents 0.0427
_diffrn_reflns_av_sigmaI/netI 0.0486
_diffrn_reflns_limit_h_max 6
_diffrn_reflns_limit_h_min 0
_diffrn_reflns_limit_k_max 11
_diffrn_reflns_limit_k_min 0
_diffrn_reflns_limit_l_max 24
_diffrn_reflns_limit_l_min -24
_diffrn_reflns_number 2427
_diffrn_reflns_theta_full 25.29
_diffrn_reflns_theta_max 25.29
_diffrn_reflns_theta_min 2.02
_diffrn_standards_decay_% 1
_diffrn_standards_interval_count 200
_diffrn_standards_interval_time 120
_diffrn_standards_number 3
_exptl_absorpt_coefficient_mu 0.091
_exptl_absorpt_correction_T_max 0.9910
_exptl_absorpt_correction_T_min 0.9732
_exptl_absorpt_correction_type psi-scan
_exptl_absorpt_process_details '(CAD-4 Software; Enraf--Nonius, 1989)'
_exptl_crystal_colour colourless
_exptl_crystal_density_diffrn 1.264
_exptl_crystal_density_method 'not measured'
_exptl_crystal_description needle
_exptl_crystal_F_000 472
_exptl_crystal_size_max 0.30
_exptl_crystal_size_mid 0.20
_exptl_crystal_size_min 0.10
_refine_diff_density_max 0.172
_refine_diff_density_min -0.193
_refine_ls_extinction_coef 0.031(6)
_refine_ls_extinction_method 'SHELXL97 (Sheldrick, 2008)'
_refine_ls_goodness_of_fit_ref 1.009
_refine_ls_hydrogen_treatment constr
_refine_ls_matrix_type full
_refine_ls_number_parameters 146
_refine_ls_number_reflns 1246
_refine_ls_number_restraints 0
_refine_ls_restrained_S_all 1.009
_refine_ls_R_factor_all 0.0684
_refine_ls_R_factor_gt 0.0434
_refine_ls_shift/su_max 0.000
_refine_ls_shift/su_mean 0.000
_refine_ls_structure_factor_coef Fsqd
_refine_ls_weighting_details 'calc w=1/[\s^2^(Fo^2^)+(0.08P)^2^+0.28P] where P=(Fo^2^+2Fc^2^)/3'
_refine_ls_weighting_scheme calc
_refine_ls_wR_factor_gt 0.1318
_refine_ls_wR_factor_ref 0.1497
_reflns_number_gt 904
_reflns_number_total 1246
_reflns_threshold_expression I>2\s(I)
_cod_data_source_file pv2144.cif
_cod_data_source_block I
_cod_depositor_comments
;
The following automatic conversions were performed:
'_symmetry_cell_setting' value 'Orthorhombic' changed to 'orthorhombic'
according to '/home/saulius/struct/CIF-dictionaries/cif_core.dic'
dictionary named 'cif_core.dic' version 2.4.1 from 2010-06-29.

Automatic conversion script
Id: cif_fix_enum 1527 2010-12-29 10:47:43Z saulius 

The following automatic conversions were performed:

'_symmetry_cell_setting' value 'Orthorhombic' changed to
'orthorhombic' according to
/home/saulius/struct/CIF-dictionaries/cif_core.dic dictionary named
'cif_core.dic' version 2.4.1 from 2010-06-29.

Automatic conversion script
Id: cif_fix_values 1715 2011-07-08 13:25:40Z adriana 
;
_cod_database_code 2221470
_cod_database_fobs_code 2221470

loop_
_symmetry_equiv_pos_as_xyz
'x, y, z'
'-x+1/2, -y, z+1/2'
'-x, y+1/2, -z+1/2'
'x+1/2, -y+1/2, -z'

loop_
_atom_site_type_symbol
_atom_site_label
_atom_site_fract_x
_atom_site_fract_y
_atom_site_fract_z
_atom_site_U_iso_or_equiv
_atom_site_adp_type
_atom_site_calc_flag
_atom_site_refinement_flags
_atom_site_occupancy
_atom_site_disorder_assembly
_atom_site_disorder_group
N N -0.1179(6) 0.5921(3) 1.00790(17) 0.0589(9) Uani d . 1 . .
H H0A -0.1581 0.6728 1.0182 0.071 Uiso calc R 1 . .
O O1 0.4026(6) 0.3182(3) 1.25901(14) 0.0754(9) Uani d . 1 . .
O O2 0.0990(5) 0.4271(3) 0.97230(16) 0.0696(9) Uani d . 1 . .
O O3 0.2494(5) 0.6348(3) 0.97241(19) 0.0845(11) Uani d . 1 . .
C C1 0.7072(9) 0.3538(5) 1.3348(2) 0.0801(14) Uani d . 1 . .
H H1A 0.7873 0.4207 1.3603 0.120 Uiso calc R 1 . .
H H1B 0.8134 0.3107 1.3051 0.120 Uiso calc R 1 . .
H H1C 0.6415 0.2878 1.3639 0.120 Uiso calc R 1 . .
C C2 0.5179(9) 0.4202(4) 1.2955(2) 0.0725(12) Uani d . 1 . .
H H2A 0.4105 0.4650 1.3250 0.087 Uiso calc R 1 . .
H H2B 0.5824 0.4869 1.2657 0.087 Uiso calc R 1 . .
C C3 0.2251(8) 0.3587(4) 1.21793(19) 0.0596(11) Uani d . 1 . .
C C4 0.1675(9) 0.4911(4) 1.2056(2) 0.0651(12) Uani d . 1 . .
H H4A 0.2504 0.5608 1.2252 0.078 Uiso calc R 1 . .
C C5 -0.0159(8) 0.5190(4) 1.1637(2) 0.0643(12) Uani d . 1 . .
H H5A -0.0542 0.6086 1.1559 0.077 Uiso calc R 1 . .
C C6 -0.1449(8) 0.4190(4) 1.13291(19) 0.0595(11) Uani d . 1 . .
C C7 -0.0758(10) 0.2863(4) 1.1469(2) 0.0648(13) Uani d . 1 . .
H H7A -0.1548 0.2156 1.1270 0.078 Uiso calc R 1 . .
C C8 0.1011(10) 0.2573(4) 1.1883(2) 0.0686(13) Uani d . 1 . .
H H8A 0.1391 0.1679 1.1967 0.082 Uiso calc R 1 . .
C C9 -0.3390(7) 0.4521(4) 1.0869(2) 0.0660(12) Uani d . 1 . .
H H9A -0.4173 0.5317 1.1033 0.079 Uiso calc R 1 . .
H H9B -0.4490 0.3784 1.0877 0.079 Uiso calc R 1 . .
C C10 -0.2686(7) 0.4773(4) 1.0154(2) 0.0558(10) Uani d . 1 . .
H H10A -0.4074 0.4910 0.9885 0.067 Uiso calc R 1 . .
C C11 -0.1210(7) 0.3682(4) 0.9839(2) 0.0568(10) Uani d . 1 . .
H H11A -0.1071 0.2914 1.0134 0.068 Uiso calc R 1 . .
H H11B -0.1892 0.3381 0.9427 0.068 Uiso calc R 1 . .
C C12 0.0875(7) 0.5618(4) 0.9838(2) 0.0565(10) Uani d . 1 . .

loop_
_atom_site_aniso_label
_atom_site_aniso_U_11
_atom_site_aniso_U_22
_atom_site_aniso_U_33
_atom_site_aniso_U_12
_atom_site_aniso_U_13
_atom_site_aniso_U_23
N 0.0555(19) 0.0374(15) 0.084(2) 0.0096(16) 0.0052(19) -0.0044(15)
O1 0.096(2) 0.0555(16) 0.0745(18) -0.0051(18) 0.000(2) -0.0037(14)
O2 0.0475(15) 0.0404(13) 0.121(2) 0.0004(13) 0.0102(17) -0.0137(15)
O3 0.0402(15) 0.0525(16) 0.161(3) -0.0080(15) 0.003(2) -0.0047(18)
C1 0.081(3) 0.082(3) 0.077(3) 0.000(3) 0.000(3) -0.009(3)
C2 0.079(3) 0.063(2) 0.076(3) -0.006(3) -0.001(3) -0.009(2)
C3 0.067(3) 0.058(2) 0.054(2) -0.005(2) 0.010(2) 0.0022(18)
C4 0.079(3) 0.051(2) 0.065(2) -0.007(2) 0.002(3) -0.0078(19)
C5 0.071(3) 0.048(2) 0.074(3) -0.001(2) 0.011(3) -0.008(2)
C6 0.066(3) 0.053(2) 0.059(2) -0.010(2) 0.020(2) -0.0044(18)
C7 0.083(3) 0.048(2) 0.064(2) -0.016(2) 0.007(3) -0.0046(18)
C8 0.100(4) 0.045(2) 0.061(2) -0.006(3) 0.006(3) 0.0016(18)
C9 0.054(2) 0.059(2) 0.085(3) -0.003(2) 0.015(2) -0.012(2)
C10 0.0358(18) 0.049(2) 0.082(3) 0.0002(18) -0.007(2) -0.005(2)
C11 0.054(2) 0.048(2) 0.069(2) -0.010(2) -0.002(2) -0.0077(18)
C12 0.044(2) 0.0382(18) 0.088(3) 0.0028(18) -0.011(2) -0.0025(19)

loop_
_atom_type_symbol
_atom_type_description
_atom_type_scat_dispersion_real
_atom_type_scat_dispersion_imag
_atom_type_scat_source
C C 0.0033 0.0016 'International Tables Vol C Tables 4.2.6.8 and 6.1.1.4'
H H 0.0000 0.0000 'International Tables Vol C Tables 4.2.6.8 and 6.1.1.4'
N N 0.0061 0.0033 'International Tables Vol C Tables 4.2.6.8 and 6.1.1.4'
O O 0.0106 0.0060 'International Tables Vol C Tables 4.2.6.8 and 6.1.1.4'

loop_
_geom_angle_atom_site_label_1
_geom_angle_atom_site_label_2
_geom_angle_atom_site_label_3
_geom_angle_site_symmetry_1
_geom_angle_site_symmetry_3
_geom_angle
_geom_angle_publ_flag
C12 N C10 . . 113.8(3) ?
C12 N H0A . . 123.1 ?
C10 N H0A . . 123.1 ?
C3 O1 C2 . . 117.1(3) ?
C12 O2 C11 . . 109.4(3) ?
C2 C1 H1A . . 109.5 ?
C2 C1 H1B . . 109.5 ?
H1A C1 H1B . . 109.5 ?
C2 C1 H1C . . 109.5 ?
H1A C1 H1C . . 109.5 ?
H1B C1 H1C . . 109.5 ?
O1 C2 C1 . . 107.8(4) ?
O1 C2 H2A . . 110.2 ?
C1 C2 H2A . . 110.2 ?
O1 C2 H2B . . 110.2 ?
C1 C2 H2B . . 110.2 ?
H2A C2 H2B . . 108.5 ?
C8 C3 C4 . . 119.5(4) ?
C8 C3 O1 . . 116.0(4) ?
C4 C3 O1 . . 124.4(4) ?
C3 C4 C5 . . 119.1(4) ?
C3 C4 H4A . . 120.5 ?
C5 C4 H4A . . 120.5 ?
C4 C5 C6 . . 122.9(4) ?
C4 C5 H5A . . 118.6 ?
C6 C5 H5A . . 118.6 ?
C5 C6 C7 . . 115.2(4) ?
C5 C6 C9 . . 121.7(4) ?
C7 C6 C9 . . 123.1(4) ?
C8 C7 C6 . . 122.7(4) ?
C8 C7 H7A . . 118.7 ?
C6 C7 H7A . . 118.7 ?
C7 C8 C3 . . 120.6(4) ?
C7 C8 H8A . . 119.7 ?
C3 C8 H8A . . 119.7 ?
C6 C9 C10 . . 115.1(3) ?
C6 C9 H9A . . 108.5 ?
C10 C9 H9A . . 108.5 ?
C6 C9 H9B . . 108.5 ?
C10 C9 H9B . . 108.5 ?
H9A C9 H9B . . 107.5 ?
N C10 C11 . . 100.2(3) ?
N C10 C9 . . 113.0(3) ?
C11 C10 C9 . . 115.5(3) ?
N C10 H10A . . 109.2 ?
C11 C10 H10A . . 109.2 ?
C9 C10 H10A . . 109.2 ?
O2 C11 C10 . . 106.3(3) ?
O2 C11 H11A . . 110.5 ?
C10 C11 H11A . . 110.5 ?
O2 C11 H11B . . 110.5 ?
C10 C11 H11B . . 110.5 ?
H11A C11 H11B . . 108.7 ?
O3 C12 N . . 129.3(4) ?
O3 C12 O2 . . 121.3(4) ?
N C12 O2 . . 109.4(4) ?

loop_
_geom_bond_atom_site_label_1
_geom_bond_atom_site_label_2
_geom_bond_site_symmetry_2
_geom_bond_distance
_geom_bond_publ_flag
N C12 . 1.321(5) ?
N C10 . 1.444(5) ?
N H0A . 0.8600 ?
O1 C3 . 1.382(5) ?
O1 C2 . 1.420(5) ?
O2 C12 . 1.358(5) ?
O2 C11 . 1.423(5) ?
O3 C12 . 1.208(5) ?
C1 C2 . 1.506(6) ?
C1 H1A . 0.9600 ?
C1 H1B . 0.9600 ?
C1 H1C . 0.9600 ?
C2 H2A . 0.9700 ?
C2 H2B . 0.9700 ?
C3 C8 . 1.374(6) ?
C3 C4 . 1.379(6) ?
C4 C5 . 1.387(6) ?
C4 H4A . 0.9300 ?
C5 C6 . 1.390(6) ?
C5 H5A . 0.9300 ?
C6 C7 . 1.405(6) ?
C6 C9 . 1.497(6) ?
C7 C8 . 1.354(7) ?
C7 H7A . 0.9300 ?
C8 H8A . 0.9300 ?
C9 C10 . 1.522(6) ?
C9 H9A . 0.9700 ?
C9 H9B . 0.9700 ?
C10 C11 . 1.519(5) ?
C10 H10A . 0.9800 ?
C11 H11A . 0.9700 ?
C11 H11B . 0.9700 ?

loop_
_geom_hbond_atom_site_label_D
_geom_hbond_atom_site_label_H
_geom_hbond_atom_site_label_A
_geom_hbond_site_symmetry_A
_geom_hbond_distance_DH
_geom_hbond_distance_HA
_geom_hbond_distance_DA
_geom_hbond_angle_DHA
_geom_hbond_publ_flag
N H0A O3 4_467 0.8600 1.9900 2.845(4) 171.00 yes
C10 H10A O3 1_455 0.9800 2.4700 3.317(5) 144.00 ?

loop_
_geom_torsion_atom_site_label_1
_geom_torsion_atom_site_label_2
_geom_torsion_atom_site_label_3
_geom_torsion_atom_site_label_4
_geom_torsion_site_symmetry_1
_geom_torsion_site_symmetry_2
_geom_torsion_site_symmetry_3
_geom_torsion_site_symmetry_4
_geom_torsion
_geom_torsion_publ_flag
C3 O1 C2 C1 . . . . -178.3(3) ?
C2 O1 C3 C8 . . . . -173.6(4) ?
C2 O1 C3 C4 . . . . 6.2(6) ?
C8 C3 C4 C5 . . . . 0.3(6) ?
O1 C3 C4 C5 . . . . -179.5(4) ?
C3 C4 C5 C6 . . . . -0.4(6) ?
C4 C5 C6 C7 . . . . -0.3(6) ?
C4 C5 C6 C9 . . . . -178.8(4) ?
C5 C6 C7 C8 . . . . 1.1(6) ?
C9 C6 C7 C8 . . . . 179.5(4) ?
C6 C7 C8 C3 . . . . -1.1(7) ?
C4 C3 C8 C7 . . . . 0.4(6) ?
O1 C3 C8 C7 . . . . -179.7(4) ?
C5 C6 C9 C10 . . . . 85.5(5) ?
C7 C6 C9 C10 . . . . -92.8(5) ?
C12 N C10 C11 . . . . -5.5(4) ?
C12 N C10 C9 . . . . 118.0(4) ?
C6 C9 C10 N . . . . -62.6(4) ?
C6 C9 C10 C11 . . . . 52.0(5) ?
C12 O2 C11 C10 . . . . -9.0(5) ?
N C10 C11 O2 . . . . 8.4(4) ?
C9 C10 C11 O2 . . . . -113.4(4) ?
C10 N C12 O3 . . . . -179.6(4) ?
C10 N C12 O2 . . . . 0.3(5) ?
C11 O2 C12 O3 . . . . -174.4(4) ?
C11 O2 C12 N . . . . 5.7(5) ?

loop_
_cod_related_entry_id
_cod_related_entry_database
_cod_related_entry_code
1 ChemSpider 24741976
